data_7047016
loop_
_publ_author_name
'Liang, Qiuming'
'Liu, Nina Jiabao'
'Song, Datong'

_publ_section_title
;
 Constructing reactive Fe and Co complexes from isolated
 picolyl-functionalized N-heterocyclic carbenes.
;
_journal_issue 29
_journal_name_full 'Dalton transactions (Cambridge, England : 2003)'
_journal_page_first 9889
_journal_page_last 9896
_journal_paper_doi 10.1039/c8dt02621a
_journal_volume 47
_journal_year 2018
_chemical_formula_sum 'C30 H55 Fe N5 Si4'
_chemical_formula_weight 654.00
_space_group_crystal_system monoclinic
_space_group_IT_number 14
_space_group_name_Hall '-P 2yn'
_space_group_name_H-M_alt 'P 1 21/n 1'
_symmetry_space_group_name_Hall '-P 2yn'
_symmetry_space_group_name_H-M 'P 1 21/n 1'
_atom_sites_solution_hydrogens geom
_audit_creation_method SHELXL-2016/6
_audit_update_record
;
2018-03-16 deposited with the CCDC.
2018-07-03 downloaded from the CCDC.
;
_cell_angle_alpha 90
_cell_angle_beta 100.064(5)
_cell_angle_gamma 90
_cell_formula_units_Z 4
_cell_length_a 12.1005(11)
_cell_length_b 21.0469(18)
_cell_length_c 15.0905(14)
_cell_measurement_reflns_used 36308
_cell_measurement_temperature 150(2)
_cell_measurement_theta_max 27.550
_cell_measurement_theta_min 1.935
_cell_volume 3784.1(6)
_computing_structure_refinement 'SHELXL-2016/6 (Sheldrick, 2016)'
_diffrn_ambient_temperature 150(2)
_diffrn_measured_fraction_theta_full 1.000
_diffrn_measured_fraction_theta_max 0.997
_diffrn_measurement_device_type 'Bruker Kappa Apex II'
_diffrn_measurement_method 'omega and phi scans'
_diffrn_radiation_type MoK\a
_diffrn_radiation_wavelength 0.71073
_diffrn_reflns_av_R_equivalents 0.0548
_diffrn_reflns_av_unetI/netI 0.0518
_diffrn_reflns_Laue_measured_fraction_full 1.000
_diffrn_reflns_Laue_measured_fraction_max 0.997
_diffrn_reflns_limit_h_max 14
_diffrn_reflns_limit_h_min -15
_diffrn_reflns_limit_k_max 27
_diffrn_reflns_limit_k_min -27
_diffrn_reflns_limit_l_max 19
_diffrn_reflns_limit_l_min -19
_diffrn_reflns_number 36308
_diffrn_reflns_point_group_measured_fraction_full 1.000
_diffrn_reflns_point_group_measured_fraction_max 0.997
_diffrn_reflns_theta_full 25.242
_diffrn_reflns_theta_max 27.550
_diffrn_reflns_theta_min 1.935
_exptl_absorpt_coefficient_mu 0.550
_exptl_absorpt_correction_type multi-scan
_exptl_absorpt_process_details SADABS
_exptl_crystal_colour 'pale yellow'
_exptl_crystal_density_diffrn 1.148
_exptl_crystal_description block
_exptl_crystal_F_000 1408
_exptl_crystal_size_max 0.5
_exptl_crystal_size_mid 0.3
_exptl_crystal_size_min 0.2
_exptl_transmission_factor_max 0.7456
_exptl_transmission_factor_min 0.6852
_refine_diff_density_max 0.336
_refine_diff_density_min -0.252
_refine_diff_density_rms 0.058
_refine_ls_extinction_method none
_refine_ls_goodness_of_fit_ref 1.014
_refine_ls_hydrogen_treatment constr
_refine_ls_matrix_type full
_refine_ls_number_parameters 376
_refine_ls_number_reflns 8726
_refine_ls_number_restraints 0
_refine_ls_restrained_S_all 1.014
_refine_ls_R_factor_all 0.0653
_refine_ls_R_factor_gt 0.0392
_refine_ls_shift/su_max 0.001
_refine_ls_shift/su_mean 0.000
_refine_ls_structure_factor_coef Fsqd
_refine_ls_weighting_details 'w=1/[\s^2^(Fo^2^)+(0.0438P)^2^+0.9841P] where P=(Fo^2^+2Fc^2^)/3'
_refine_ls_weighting_scheme calc
_refine_ls_wR_factor_gt 0.0888
_refine_ls_wR_factor_ref 0.1002
_reflns_Friedel_coverage 0.000
_reflns_number_gt 6375
_reflns_number_total 8726
_reflns_threshold_expression 'I > 2\s(I)'
_cod_data_source_file c8dt02621a2.cif
_cod_data_source_block wl168
_cod_depositor_comments 'Adding full bibliography for 7047015--7047025.cif.'
_cod_database_code 7047016
_shelx_shelxl_version_number 2016/6
_shelx_space_group_comment
;
The symmetry employed for this shelxl refinement is uniquely defined
by the following loop, which should always be used as a source of
symmetry information in preference to the above space-group names.
They are only intended as comments.
;

loop_
_space_group_symop_operation_xyz
'x, y, z'
'-x+1/2, y+1/2, -z+1/2'
'-x, -y, -z'
'x-1/2, -y-1/2, z-1/2'

loop_
_atom_site_label
_atom_site_type_symbol
_atom_site_fract_x
_atom_site_fract_y
_atom_site_fract_z
_atom_site_U_iso_or_equiv
_atom_site_adp_type
_atom_site_occupancy
_atom_site_site_symmetry_order
_atom_site_calc_flag
_atom_site_refinement_flags_posn
_atom_site_refinement_flags_adp
Fe1 Fe 0.77868(2) 0.13959(2) 0.73564(2) 0.02100(8) Uani 1 1 d . .
Si1 Si 0.55695(5) 0.22399(3) 0.68872(4) 0.02973(15) Uani 1 1 d . .
N1 N 0.68791(14) -0.00234(7) 0.68710(11) 0.0240(4) Uani 1 1 d . .
C1 C 0.60103(17) -0.00503(9) 0.74236(14) 0.0238(4) Uani 1 1 d . .
Si2 Si 0.65339(6) 0.19490(3) 0.88189(4) 0.03203(15) Uani 1 1 d . .
N2 N 0.81693(13) 0.02512(7) 0.61440(11) 0.0222(4) Uani 1 1 d . .
C2 C 0.49086(18) 0.00763(10) 0.70201(14) 0.0276(5) Uani 1 1 d . .
Si3 Si 0.95211(5) 0.24340(3) 0.70461(4) 0.02378(13) Uani 1 1 d . .
N3 N 0.94151(15) 0.07488(9) 0.42748(12) 0.0320(4) Uani 1 1 d . .
C3 C 0.40716(18) -0.00021(10) 0.75341(15) 0.0301(5) Uani 1 1 d . .
H3A H 0.331845 0.009393 0.727118 0.036 Uiso 1 1 calc R U
Si4 Si 1.04541(5) 0.12709(3) 0.80520(5) 0.03156(15) Uani 1 1 d . .
N4 N 0.65524(14) 0.18844(8) 0.76878(12) 0.0255(4) Uani 1 1 d . .
C4 C 0.42929(18) -0.02138(10) 0.84104(15) 0.0318(5) Uani 1 1 d . .
N5 N 0.93484(13) 0.16833(8) 0.74476(11) 0.0237(4) Uani 1 1 d . .
C5 C 0.53961(19) -0.03490(10) 0.87840(15) 0.0300(5) Uani 1 1 d . .
H5A H 0.556063 -0.050037 0.938570 0.036 Uiso 1 1 calc R U
C6 C 0.62746(18) -0.02697(9) 0.83040(14) 0.0265(5) Uani 1 1 d . .
C7 C 0.4591(2) 0.02659(13) 0.60477(15) 0.0433(6) Uani 1 1 d . .
H7A H 0.406301 0.062267 0.599571 0.065 Uiso 1 1 calc R U
H7B H 0.423701 -0.009497 0.569762 0.065 Uiso 1 1 calc R U
H7C H 0.526569 0.039363 0.581643 0.065 Uiso 1 1 calc R U
C8 C 0.3353(2) -0.02952(14) 0.89425(17) 0.0481(7) Uani 1 1 d . .
H8A H 0.359459 -0.058505 0.944748 0.072 Uiso 1 1 calc R U
H8B H 0.269223 -0.047185 0.855153 0.072 Uiso 1 1 calc R U
H8C H 0.316244 0.011841 0.917337 0.072 Uiso 1 1 calc R U
C9 C 0.74571(19) -0.04324(12) 0.87369(16) 0.0400(6) Uani 1 1 d . .
H9A H 0.786341 -0.060133 0.828068 0.060 Uiso 1 1 calc R U
H9B H 0.744160 -0.075258 0.920607 0.060 Uiso 1 1 calc R U
H9C H 0.783624 -0.004926 0.900578 0.060 Uiso 1 1 calc R U
C10 C 0.75459(16) 0.04793(9) 0.67426(13) 0.0214(4) Uani 1 1 d . .
C11 C 0.70983(19) -0.05456(10) 0.63641(15) 0.0316(5) Uani 1 1 d . .
H11A H 0.674214 -0.094896 0.634309 0.038 Uiso 1 1 calc R U
C12 C 0.79097(18) -0.03707(10) 0.59101(15) 0.0297(5) Uani 1 1 d . .
H12A H 0.823977 -0.062573 0.550700 0.036 Uiso 1 1 calc R U
C13 C 0.90208(16) 0.06061(10) 0.57672(14) 0.0246(4) Uani 1 1 d . .
H13A H 0.970199 0.033988 0.580575 0.030 Uiso 1 1 calc R U
H13B H 0.922719 0.099071 0.613689 0.030 Uiso 1 1 calc R U
C14 C 0.86415(17) 0.08033(9) 0.48039(14) 0.0234(4) Uani 1 1 d . .
C15 C 0.75904(19) 0.10536(11) 0.44979(16) 0.0352(5) Uani 1 1 d . .
H15A H 0.705233 0.107972 0.488568 0.042 Uiso 1 1 calc R U
C16 C 0.7332(2) 0.12647(12) 0.36236(17) 0.0429(6) Uani 1 1 d . .
H16A H 0.661311 0.143833 0.339945 0.051 Uiso 1 1 calc R U
C17 C 0.8124(2) 0.12217(11) 0.30806(17) 0.0391(6) Uani 1 1 d . .
H17A H 0.797452 0.137462 0.247921 0.047 Uiso 1 1 calc R U
C18 C 0.9137(2) 0.09527(11) 0.34263(16) 0.0394(6) Uani 1 1 d . .
H18A H 0.967420 0.090808 0.304054 0.047 Uiso 1 1 calc R U
C19 C 0.5566(2) 0.19061(12) 0.57360(16) 0.0402(6) Uani 1 1 d . .
H19A H 0.491474 0.206970 0.532021 0.060 Uiso 1 1 calc R U
H19B H 0.552504 0.144150 0.575899 0.060 Uiso 1 1 calc R U
H19C H 0.625613 0.203246 0.552659 0.060 Uiso 1 1 calc R U
C20 C 0.4106(2) 0.21434(15) 0.7114(2) 0.0555(8) Uani 1 1 d . .
H20A H 0.357129 0.231032 0.660404 0.083 Uiso 1 1 calc R U
H20B H 0.402762 0.237751 0.766099 0.083 Uiso 1 1 calc R U
H20C H 0.395332 0.169189 0.719582 0.083 Uiso 1 1 calc R U
C21 C 0.5815(2) 0.31133(11) 0.67841(17) 0.0425(6) Uani 1 1 d . .
H21A H 0.519395 0.329997 0.635991 0.064 Uiso 1 1 calc R U
H21B H 0.652070 0.318203 0.656376 0.064 Uiso 1 1 calc R U
H21C H 0.585801 0.331480 0.737456 0.064 Uiso 1 1 calc R U
C22 C 0.5356(2) 0.14995(12) 0.91847(19) 0.0495(7) Uani 1 1 d . .
H22A H 0.544679 0.150786 0.984275 0.074 Uiso 1 1 calc R U
H22B H 0.536551 0.105833 0.897846 0.074 Uiso 1 1 calc R U
H22C H 0.463923 0.169704 0.892429 0.074 Uiso 1 1 calc R U
C23 C 0.6421(3) 0.27901(12) 0.91931(18) 0.0559(8) Uani 1 1 d . .
H23A H 0.648726 0.280268 0.984943 0.084 Uiso 1 1 calc R U
H23B H 0.569198 0.296485 0.891383 0.084 Uiso 1 1 calc R U
H23C H 0.702330 0.304338 0.901195 0.084 Uiso 1 1 calc R U
C24 C 0.7856(2) 0.16271(15) 0.94928(17) 0.0543(7) Uani 1 1 d . .
H24A H 0.784376 0.168527 1.013528 0.081 Uiso 1 1 calc R U
H24B H 0.850160 0.185355 0.933314 0.081 Uiso 1 1 calc R U
H24C H 0.791831 0.117337 0.936377 0.081 Uiso 1 1 calc R U
C25 C 0.86256(19) 0.25671(12) 0.59272(16) 0.0391(6) Uani 1 1 d . .
H25A H 0.873672 0.300120 0.572469 0.059 Uiso 1 1 calc R U
H25B H 0.783543 0.250665 0.597591 0.059 Uiso 1 1 calc R U
H25C H 0.883313 0.226367 0.549178 0.059 Uiso 1 1 calc R U
C26 C 0.9152(2) 0.30525(10) 0.78316(16) 0.0362(5) Uani 1 1 d . .
H26A H 0.926826 0.347533 0.759205 0.054 Uiso 1 1 calc R U
H26B H 0.963061 0.300221 0.842217 0.054 Uiso 1 1 calc R U
H26C H 0.836336 0.300452 0.789307 0.054 Uiso 1 1 calc R U
C27 C 1.09792(18) 0.26187(11) 0.68549(16) 0.0328(5) Uani 1 1 d . .
H27A H 1.102151 0.306590 0.668313 0.049 Uiso 1 1 calc R U
H27B H 1.116147 0.234776 0.637223 0.049 Uiso 1 1 calc R U
H27C H 1.151577 0.253875 0.740952 0.049 Uiso 1 1 calc R U
C28 C 1.1207(2) 0.17256(14) 0.90393(18) 0.0524(7) Uani 1 1 d . .
H28A H 1.181954 0.146605 0.936344 0.079 Uiso 1 1 calc R U
H28B H 1.068143 0.183175 0.944286 0.079 Uiso 1 1 calc R U
H28C H 1.151474 0.211749 0.882958 0.079 Uiso 1 1 calc R U
C29 C 0.9991(2) 0.05097(12) 0.8513(2) 0.0501(7) Uani 1 1 d . .
H29A H 1.064674 0.028299 0.883634 0.075 Uiso 1 1 calc R U
H29B H 0.961272 0.024504 0.801664 0.075 Uiso 1 1 calc R U
H29C H 0.947125 0.060245 0.892616 0.075 Uiso 1 1 calc R U
C30 C 1.15256(19) 0.10324(12) 0.73559(19) 0.0464(7) Uani 1 1 d . .
H30A H 1.224729 0.095696 0.775037 0.070 Uiso 1 1 calc R U
H30B H 1.160973 0.137285 0.692972 0.070 Uiso 1 1 calc R U
H30C H 1.128013 0.064262 0.702379 0.070 Uiso 1 1 calc R U

loop_
_atom_site_aniso_label
_atom_site_aniso_U_11
_atom_site_aniso_U_22
_atom_site_aniso_U_33
_atom_site_aniso_U_23
_atom_site_aniso_U_13
_atom_site_aniso_U_12
Fe1 0.01902(15) 0.01863(14) 0.02680(16) -0.00185(12) 0.00805(12) 0.00086(11)
Si1 0.0233(3) 0.0296(3) 0.0387(4) -0.0013(3) 0.0122(3) 0.0040(2)
N1 0.0294(9) 0.0178(8) 0.0283(9) -0.0009(7) 0.0150(8) -0.0001(7)
C1 0.0291(11) 0.0174(9) 0.0286(11) -0.0033(8) 0.0153(9) -0.0032(8)
Si2 0.0417(4) 0.0250(3) 0.0345(4) 0.0014(3) 0.0209(3) 0.0029(3)
N2 0.0212(9) 0.0207(8) 0.0269(9) 0.0000(7) 0.0105(7) 0.0010(7)
C2 0.0313(12) 0.0245(10) 0.0289(12) -0.0020(9) 0.0103(9) -0.0023(9)
Si3 0.0216(3) 0.0228(3) 0.0278(3) -0.0005(2) 0.0069(2) -0.0010(2)
N3 0.0317(10) 0.0333(10) 0.0352(11) 0.0078(8) 0.0175(8) 0.0039(8)
C3 0.0263(11) 0.0313(12) 0.0346(13) -0.0019(9) 0.0100(10) 0.0010(9)
Si4 0.0227(3) 0.0289(3) 0.0414(4) 0.0048(3) 0.0010(3) 0.0021(2)
N4 0.0247(9) 0.0223(9) 0.0329(10) -0.0009(7) 0.0140(8) 0.0023(7)
C4 0.0321(12) 0.0324(12) 0.0348(13) -0.0044(9) 0.0169(10) -0.0035(10)
N5 0.0206(9) 0.0212(8) 0.0294(9) -0.0024(7) 0.0046(7) -0.0003(7)
C5 0.0383(13) 0.0280(11) 0.0266(11) 0.0025(9) 0.0136(10) -0.0020(10)
C6 0.0302(11) 0.0200(10) 0.0312(12) 0.0003(8) 0.0106(9) -0.0011(8)
C7 0.0416(14) 0.0585(17) 0.0305(13) 0.0051(11) 0.0084(11) -0.0068(12)
C8 0.0402(15) 0.0686(18) 0.0409(15) -0.0008(13) 0.0225(12) -0.0064(13)
C9 0.0367(14) 0.0441(14) 0.0411(14) 0.0123(11) 0.0116(11) 0.0048(11)
C10 0.0213(10) 0.0213(10) 0.0229(10) 0.0012(8) 0.0078(8) 0.0019(8)
C11 0.0417(13) 0.0196(10) 0.0377(13) -0.0059(9) 0.0186(11) -0.0030(9)
C12 0.0377(13) 0.0204(10) 0.0352(12) -0.0052(9) 0.0181(10) 0.0008(9)
C13 0.0208(10) 0.0245(10) 0.0317(11) -0.0008(8) 0.0130(9) 0.0007(8)
C14 0.0248(11) 0.0168(9) 0.0308(11) -0.0030(8) 0.0114(9) -0.0017(8)
C15 0.0274(12) 0.0418(13) 0.0384(13) 0.0015(11) 0.0115(10) 0.0061(10)
C16 0.0351(14) 0.0455(15) 0.0449(15) 0.0082(12) -0.0015(12) 0.0072(11)
C17 0.0491(15) 0.0335(12) 0.0337(13) 0.0089(10) 0.0042(11) -0.0053(11)
C18 0.0463(15) 0.0408(14) 0.0359(13) 0.0092(11) 0.0200(11) -0.0011(11)
C19 0.0334(13) 0.0449(14) 0.0421(14) -0.0069(11) 0.0058(11) -0.0007(11)
C20 0.0276(13) 0.073(2) 0.070(2) 0.0121(16) 0.0185(13) 0.0092(13)
C21 0.0525(16) 0.0317(13) 0.0452(15) 0.0048(11) 0.0138(12) 0.0125(11)
C22 0.0563(17) 0.0433(15) 0.0584(17) 0.0098(13) 0.0363(14) 0.0012(13)
C23 0.102(2) 0.0326(14) 0.0420(15) -0.0047(11) 0.0386(16) -0.0015(14)
C24 0.0552(18) 0.075(2) 0.0348(15) 0.0063(14) 0.0130(13) 0.0063(15)
C25 0.0325(13) 0.0427(14) 0.0406(14) 0.0102(11) 0.0019(11) -0.0045(11)
C26 0.0427(14) 0.0235(11) 0.0462(14) -0.0004(10) 0.0182(12) 0.0012(10)
C27 0.0272(12) 0.0373(12) 0.0352(13) -0.0025(10) 0.0090(10) -0.0055(10)
C28 0.0479(16) 0.0585(18) 0.0443(16) 0.0043(13) -0.0100(13) -0.0025(14)
C29 0.0337(14) 0.0429(15) 0.073(2) 0.0215(14) 0.0066(13) 0.0070(11)
C30 0.0265(13) 0.0418(14) 0.0707(19) 0.0017(13) 0.0077(12) 0.0085(11)

loop_
_atom_type_symbol
_atom_type_description
_atom_type_scat_dispersion_real
_atom_type_scat_dispersion_imag
_atom_type_scat_source
C C 0.0033 0.0016 'International Tables Vol C Tables 4.2.6.8 and 6.1.1.4'
H H 0.0000 0.0000 'International Tables Vol C Tables 4.2.6.8 and 6.1.1.4'
N N 0.0061 0.0033 'International Tables Vol C Tables 4.2.6.8 and 6.1.1.4'
Si Si 0.0817 0.0704 'International Tables Vol C Tables 4.2.6.8 and 6.1.1.4'
Fe Fe 0.3463 0.8444 'International Tables Vol C Tables 4.2.6.8 and 6.1.1.4'

loop_
_geom_angle_atom_site_label_1
_geom_angle_atom_site_label_2
_geom_angle_atom_site_label_3
_geom_angle
N4 Fe1 N5 126.16(7)
N4 Fe1 C10 122.32(7)
N5 Fe1 C10 111.38(7)
N4 Si1 C20 112.72(11)
N4 Si1 C21 112.76(10)
C20 Si1 C21 106.87(13)
N4 Si1 C19 112.29(10)
C20 Si1 C19 106.25(13)
C21 Si1 C19 105.41(12)
C10 N1 C11 111.12(16)
C10 N1 C1 128.09(16)
C11 N1 C1 120.76(16)
C6 C1 C2 121.66(19)
C6 C1 N1 119.53(18)
C2 C1 N1 118.39(18)
N4 Si2 C24 110.73(10)
N4 Si2 C23 112.93(10)
C24 Si2 C23 106.27(14)
N4 Si2 C22 113.33(11)
C24 Si2 C22 106.27(13)
C23 Si2 C22 106.83(13)
C10 N2 C12 112.15(16)
C10 N2 C13 125.90(16)
C12 N2 C13 121.95(16)
C3 C2 C1 118.0(2)
C3 C2 C7 119.3(2)
C1 C2 C7 122.7(2)
N5 Si3 C25 111.78(10)
N5 Si3 C26 111.10(9)
C25 Si3 C26 107.77(11)
N5 Si3 C27 114.84(9)
C25 Si3 C27 104.07(11)
C26 Si3 C27 106.79(10)
C18 N3 C14 117.33(19)
C4 C3 C2 122.4(2)
N5 Si4 C28 113.00(11)
N5 Si4 C29 111.97(10)
C28 Si4 C29 106.16(13)
N5 Si4 C30 112.88(11)
C28 Si4 C30 107.18(13)
C29 Si4 C30 105.09(12)
Si1 N4 Si2 122.61(10)
Si1 N4 Fe1 121.22(9)
Si2 N4 Fe1 116.15(9)
C3 C4 C5 118.0(2)
C3 C4 C8 120.6(2)
C5 C4 C8 121.4(2)
Si4 N5 Si3 121.38(10)
Si4 N5 Fe1 122.13(9)
Si3 N5 Fe1 115.65(9)
C4 C5 C6 122.1(2)
C1 C6 C5 117.8(2)
C1 C6 C9 122.21(19)
C5 C6 C9 120.0(2)
N2 C10 N1 103.33(16)
N2 C10 Fe1 123.80(14)
N1 C10 Fe1 132.64(14)
C12 C11 N1 106.89(18)
C11 C12 N2 106.50(18)
N2 C13 C14 113.52(17)
N3 C14 C15 122.3(2)
N3 C14 C13 115.22(18)
C15 C14 C13 122.45(18)
C16 C15 C14 119.1(2)
C17 C16 C15 119.2(2)
C18 C17 C16 118.3(2)
N3 C18 C17 123.9(2)

loop_
_geom_bond_atom_site_label_1
_geom_bond_atom_site_label_2
_geom_bond_distance
Fe1 N4 1.9492(16)
Fe1 N5 1.9658(16)
Fe1 C10 2.1377(19)
Si1 N4 1.7122(18)
Si1 C20 1.872(3)
Si1 C21 1.873(2)
Si1 C19 1.873(2)
N1 C10 1.365(2)
N1 C11 1.391(2)
N1 C1 1.453(2)
C1 C6 1.390(3)
C1 C2 1.391(3)
Si2 N4 1.7163(18)
Si2 C24 1.867(3)
Si2 C23 1.870(3)
Si2 C22 1.873(3)
N2 C10 1.362(2)
N2 C12 1.378(3)
N2 C13 1.465(2)
C2 C3 1.389(3)
C2 C7 1.504(3)
Si3 N5 1.7180(17)
Si3 C25 1.861(2)
Si3 C26 1.866(2)
Si3 C27 1.878(2)
N3 C18 1.337(3)
N3 C14 1.337(2)
C3 C4 1.377(3)
Si4 N5 1.7172(17)
Si4 C28 1.869(3)
Si4 C29 1.871(3)
Si4 C30 1.874(3)
C4 C5 1.385(3)
C4 C8 1.512(3)
C5 C6 1.397(3)
C6 C9 1.505(3)
C11 C12 1.343(3)
C13 C14 1.504(3)
C14 C15 1.379(3)
C15 C16 1.375(3)
C16 C17 1.368(4)
C17 C18 1.368(3)
